data_4072614
loop_
_publ_author_name
'Baillie, Sharon E.'
'Hevia, Eva'
'Kennedy, Alan R.'
'Mulvey, Robert E.'

_publ_section_title
;
 Synthesis of Mixed Alkali-Metal&#x2212;Zinc Enolate Complexes Derived
 from 2,4,6-Trimethylacetophenone:&#x00A0; New Inverse Crown Structures
;
_journal_issue 1
_journal_name_full Organometallics
_journal_page_first 204
_journal_paper_doi 10.1021/om060878k
_journal_volume 26
_journal_year 2007
_chemical_formula_sum 'C80 H94 K2 O6 Zn2'
_chemical_formula_weight 1360.50
_chemical_name_systematic
;
 ?
;
_space_group_IT_number 14
_symmetry_cell_setting monoclinic
_symmetry_space_group_name_Hall '-P 2ybc'
_symmetry_space_group_name_H-M 'P 1 21/c 1'
_atom_sites_solution_hydrogens geom
_atom_sites_solution_primary direct
_atom_sites_solution_secondary difmap
_audit_creation_method SHELXL-97
_cell_angle_alpha 90.00
_cell_angle_beta 101.590(1)
_cell_angle_gamma 90.00
_cell_formula_units_Z 2
_cell_length_a 11.0836(2)
_cell_length_b 20.0998(3)
_cell_length_c 16.3947(3)
_cell_measurement_reflns_used 8401
_cell_measurement_temperature 123(2)
_cell_measurement_theta_max 27.48
_cell_measurement_theta_min 2.91
_cell_volume 3577.91(11)
_computing_data_collection 'Denzo & Collect'
_computing_structure_refinement 'SHELXL-97 (Sheldrick, 1997)'
_computing_structure_solution SIR
_diffrn_ambient_temperature 123(2)
_diffrn_measured_fraction_theta_full 0.998
_diffrn_measured_fraction_theta_max 0.998
_diffrn_measurement_device_type 'Nonius Kappa CCD'
_diffrn_measurement_method 'phi and omega scans'
_diffrn_radiation_monochromator graphite
_diffrn_radiation_source 'fine-focus sealed tube'
_diffrn_radiation_type MoK\a
_diffrn_radiation_wavelength 0.71073
_diffrn_reflns_av_R_equivalents 0.057
_diffrn_reflns_av_sigmaI/netI 0.0404
_diffrn_reflns_limit_h_max 14
_diffrn_reflns_limit_h_min -14
_diffrn_reflns_limit_k_max 26
_diffrn_reflns_limit_k_min -25
_diffrn_reflns_limit_l_max 21
_diffrn_reflns_limit_l_min -21
_diffrn_reflns_number 76889
_diffrn_reflns_theta_full 27.46
_diffrn_reflns_theta_max 27.46
_diffrn_reflns_theta_min 3.01
_diffrn_standards_number 0
_exptl_absorpt_coefficient_mu 0.838
_exptl_absorpt_correction_type none
_exptl_crystal_colour colourless
_exptl_crystal_density_diffrn 1.263
_exptl_crystal_density_method 'not measured'
_exptl_crystal_description tablet
_exptl_crystal_F_000 1440
_exptl_crystal_size_max 0.33
_exptl_crystal_size_mid 0.15
_exptl_crystal_size_min 0.05
_refine_diff_density_max 0.363
_refine_diff_density_min -0.268
_refine_diff_density_rms 0.053
_refine_ls_extinction_method none
_refine_ls_goodness_of_fit_ref 1.017
_refine_ls_hydrogen_treatment mixed
_refine_ls_matrix_type full
_refine_ls_number_parameters 451
_refine_ls_number_reflns 8168
_refine_ls_number_restraints 0
_refine_ls_restrained_S_all 1.017
_refine_ls_R_factor_all 0.0569
_refine_ls_R_factor_gt 0.0344
_refine_ls_shift/su_max 0.004
_refine_ls_shift/su_mean 0.000
_refine_ls_structure_factor_coef Fsqd
_refine_ls_weighting_details 'calc w=1/[\s^2^(Fo^2^)+(0.0332P)^2^+1.5532P] where P=(Fo^2^+2Fc^2^)/3'
_refine_ls_weighting_scheme calc
_refine_ls_wR_factor_gt 0.0721
_refine_ls_wR_factor_ref 0.0801
_reflns_number_gt 6245
_reflns_number_total 8168
_reflns_threshold_expression I>2\s(I)
_cod_data_source_file om060878ksi20060925_115212.cif
_cod_data_source_block grem160
_cod_original_sg_symbol_H-M P21/c
_cod_database_code 4072614

loop_
_symmetry_equiv_pos_as_xyz
'x, y, z'
'-x, y+1/2, -z+1/2'
'-x, -y, -z'
'x, -y-1/2, z-1/2'

loop_
_atom_site_label
_atom_site_type_symbol
_atom_site_fract_x
_atom_site_fract_y
_atom_site_fract_z
_atom_site_U_iso_or_equiv
_atom_site_adp_type
_atom_site_occupancy
_atom_site_symmetry_multiplicity
_atom_site_calc_flag
_atom_site_refinement_flags
Zn1 Zn 0.042971(18) 0.042004(10) 0.934031(13) 0.02186(6) Uani 1 1 d .
K1 K -0.22307(4) -0.06443(2) 0.86486(3) 0.02837(10) Uani 1 1 d .
O1 O -0.03555(11) 0.00829(6) 0.82777(8) 0.0266(3) Uani 1 1 d .
O2 O 0.15948(11) 0.10850(6) 0.97986(8) 0.0274(3) Uani 1 1 d .
O3 O -0.10544(11) 0.03478(6) 0.98744(8) 0.0223(3) Uani 1 1 d .
C1 C 0.15395(19) -0.01031(11) 0.78565(14) 0.0322(5) Uani 1 1 d .
C2 C 0.03188(16) -0.00475(9) 0.76981(11) 0.0236(4) Uani 1 1 d .
C3 C -0.04274(16) -0.01322(9) 0.68347(11) 0.0249(4) Uani 1 1 d .
C4 C -0.08462(17) -0.07652(9) 0.65454(11) 0.0263(4) Uani 1 1 d .
C5 C -0.14717(18) -0.08379(10) 0.57206(12) 0.0314(4) Uani 1 1 d .
H5 H -0.1744 -0.1268 0.5523 0.038 Uiso 1 1 calc R
C6 C -0.17048(17) -0.03008(11) 0.51841(12) 0.0314(5) Uani 1 1 d .
C7 C -0.13280(18) 0.03250(10) 0.54886(12) 0.0316(5) Uani 1 1 d .
H7 H -0.1504 0.0699 0.5129 0.038 Uiso 1 1 calc R
C8 C -0.06977(17) 0.04237(10) 0.63074(12) 0.0275(4) Uani 1 1 d .
C9 C -0.06565(19) -0.13667(10) 0.71086(13) 0.0333(5) Uani 1 1 d .
H9A H -0.0104 -0.1251 0.7634 0.050 Uiso 1 1 calc R
H9B H -0.0291 -0.1727 0.6837 0.050 Uiso 1 1 calc R
H9C H -0.1451 -0.1512 0.7220 0.050 Uiso 1 1 calc R
C10 C -0.2353(2) -0.03882(12) 0.42854(13) 0.0420(5) Uani 1 1 d .
H10A H -0.2637 0.0046 0.4049 0.063 Uiso 1 1 calc R
H10B H -0.3061 -0.0685 0.4259 0.063 Uiso 1 1 calc R
H10C H -0.1780 -0.0582 0.3967 0.063 Uiso 1 1 calc R
C11 C -0.0327(2) 0.11142(10) 0.66081(13) 0.0372(5) Uani 1 1 d .
H11A H -0.0269 0.1398 0.6131 0.056 Uiso 1 1 calc R
H11B H 0.0475 0.1098 0.6991 0.056 Uiso 1 1 calc R
H11C H -0.0945 0.1297 0.6898 0.056 Uiso 1 1 calc R
C12 C 0.0894(2) 0.18068(11) 0.86581(14) 0.0367(5) Uani 1 1 d .
C13 C 0.17034(17) 0.16289(9) 0.93315(12) 0.0262(4) Uani 1 1 d .
C14 C 0.28379(16) 0.20351(9) 0.96512(12) 0.0255(4) Uani 1 1 d .
C15 C 0.28570(17) 0.24872(9) 1.03040(12) 0.0283(4) Uani 1 1 d .
C16 C 0.38993(18) 0.28812(10) 1.05661(13) 0.0305(4) Uani 1 1 d .
H16 H 0.3908 0.3190 1.1006 0.037 Uiso 1 1 calc R
C17 C 0.49225(17) 0.28353(10) 1.02025(12) 0.0299(4) Uani 1 1 d .
C18 C 0.49023(17) 0.23747(10) 0.95690(12) 0.0293(4) Uani 1 1 d .
H18 H 0.5606 0.2330 0.9324 0.035 Uiso 1 1 calc R
C19 C 0.38736(17) 0.19757(9) 0.92832(12) 0.0267(4) Uani 1 1 d .
C20 C 0.17617(19) 0.25586(11) 1.07199(14) 0.0396(5) Uani 1 1 d .
H20A H 0.1718 0.2171 1.1076 0.059 Uiso 1 1 calc R
H20B H 0.1005 0.2587 1.0293 0.059 Uiso 1 1 calc R
H20C H 0.1853 0.2964 1.1059 0.059 Uiso 1 1 calc R
C21 C 0.60352(19) 0.32770(11) 1.04950(14) 0.0405(5) Uani 1 1 d .
H21A H 0.6691 0.3018 1.0844 0.061 Uiso 1 1 calc R
H21B H 0.5804 0.3649 1.0819 0.061 Uiso 1 1 calc R
H21C H 0.6330 0.3450 1.0011 0.061 Uiso 1 1 calc R
C22 C 0.38860(19) 0.14921(10) 0.85763(13) 0.0358(5) Uani 1 1 d .
H22A H 0.3282 0.1633 0.8085 0.054 Uiso 1 1 calc R
H22B H 0.3676 0.1046 0.8744 0.054 Uiso 1 1 calc R
H22C H 0.4709 0.1485 0.8442 0.054 Uiso 1 1 calc R
C23 C -0.31984(18) 0.03884(11) 0.98278(12) 0.0283(4) Uani 1 1 d .
C24 C -0.21595(16) 0.06688(9) 0.96964(11) 0.0225(4) Uani 1 1 d .
C25 C -0.21306(16) 0.13544(9) 0.93497(11) 0.0235(4) Uani 1 1 d .
C26 C -0.16795(16) 0.18745(9) 0.98987(11) 0.0247(4) Uani 1 1 d .
C27 C -0.16772(16) 0.25201(9) 0.95891(12) 0.0264(4) Uani 1 1 d .
H27 H -0.1353 0.2869 0.9960 0.032 Uiso 1 1 calc R
C28 C -0.21336(16) 0.26713(9) 0.87557(12) 0.0265(4) Uani 1 1 d .
C29 C -0.25641(17) 0.21479(10) 0.82211(12) 0.0276(4) Uani 1 1 d .
H29 H -0.2871 0.2239 0.7648 0.033 Uiso 1 1 calc R
C30 C -0.25580(16) 0.14912(9) 0.85040(11) 0.0239(4) Uani 1 1 d .
C31 C -0.1237(2) 0.17405(10) 1.08143(12) 0.0343(5) Uani 1 1 d .
H31A H -0.0955 0.2157 1.1101 0.051 Uiso 1 1 calc R
H31B H -0.0555 0.1422 1.0891 0.051 Uiso 1 1 calc R
H31C H -0.1914 0.1556 1.1046 0.051 Uiso 1 1 calc R
C32 C -0.22139(19) 0.33802(10) 0.84510(13) 0.0336(5) Uani 1 1 d .
H32A H -0.2200 0.3388 0.7855 0.050 Uiso 1 1 calc R
H32B H -0.1512 0.3633 0.8757 0.050 Uiso 1 1 calc R
H32C H -0.2982 0.3581 0.8542 0.050 Uiso 1 1 calc R
C33 C -0.3026(2) 0.09490(11) 0.78784(13) 0.0308(4) Uani 1 1 d .
C34 C -0.45764(18) -0.06850(11) 0.69119(13) 0.0341(5) Uani 1 1 d .
C35 C -0.41847(18) -0.13419(11) 0.70182(13) 0.0377(5) Uani 1 1 d .
H35 H -0.3796 -0.1544 0.6614 0.045 Uiso 1 1 calc R
C36 C -0.43511(19) -0.17072(11) 0.77034(14) 0.0405(5) Uani 1 1 d .
H36 H -0.4077 -0.2156 0.7765 0.049 Uiso 1 1 calc R
C37 C -0.49150(19) -0.14218(11) 0.82985(14) 0.0377(5) Uani 1 1 d .
H37 H -0.5020 -0.1671 0.8771 0.045 Uiso 1 1 calc R
C38 C -0.53235(18) -0.07728(11) 0.82003(13) 0.0346(5) Uani 1 1 d .
H38 H -0.5717 -0.0574 0.8604 0.042 Uiso 1 1 calc R
C39 C -0.51585(17) -0.04109(10) 0.75115(13) 0.0324(4) Uani 1 1 d .
H39 H -0.5449 0.0034 0.7447 0.039 Uiso 1 1 calc R
C40 C -0.4381(2) -0.02854(14) 0.61715(16) 0.0568(7) Uani 1 1 d .
H40A H -0.3529 -0.0124 0.6270 0.085 Uiso 1 1 calc R
H40B H -0.4946 0.0094 0.6090 0.085 Uiso 1 1 calc R
H40C H -0.4539 -0.0567 0.5673 0.085 Uiso 1 1 calc R
H33C H -0.236(2) 0.0681(11) 0.7763(12) 0.033(6) Uiso 1 1 d .
H5V H -0.3945(19) 0.0622(10) 0.9707(12) 0.030(5) Uiso 1 1 d .
H1V H 0.2040(19) -0.0050(10) 0.8400(13) 0.032(5) Uiso 1 1 d .
H33B H -0.346(2) 0.1130(11) 0.7345(14) 0.045(6) Uiso 1 1 d .
H3V H 0.013(2) 0.1577(11) 0.8459(13) 0.038(6) Uiso 1 1 d .
H6V H -0.3209(18) -0.0049(11) 1.0070(12) 0.032(5) Uiso 1 1 d .
H33A H -0.361(2) 0.0651(11) 0.8085(13) 0.037(6) Uiso 1 1 d .
H2V H 0.194(2) -0.0208(11) 0.7438(14) 0.038(6) Uiso 1 1 d .
H4V H 0.105(2) 0.2182(12) 0.8344(14) 0.052(7) Uiso 1 1 d .

loop_
_atom_site_aniso_label
_atom_site_aniso_U_11
_atom_site_aniso_U_22
_atom_site_aniso_U_33
_atom_site_aniso_U_23
_atom_site_aniso_U_13
_atom_site_aniso_U_12
Zn1 0.02091(11) 0.01973(11) 0.02563(12) 0.00142(9) 0.00635(8) -0.00085(9)
K1 0.0267(2) 0.0274(2) 0.0306(2) -0.00193(17) 0.00460(17) -0.00404(17)
O1 0.0244(7) 0.0315(7) 0.0250(7) -0.0015(6) 0.0078(5) -0.0014(6)
O2 0.0270(7) 0.0221(7) 0.0328(7) 0.0033(6) 0.0054(6) -0.0055(5)
O3 0.0193(6) 0.0206(6) 0.0278(6) 0.0034(5) 0.0068(5) 0.0036(5)
C1 0.0270(11) 0.0432(13) 0.0260(11) -0.0014(9) 0.0042(9) 0.0050(9)
C2 0.0258(10) 0.0195(9) 0.0267(10) 0.0039(7) 0.0081(8) 0.0008(7)
C3 0.0203(9) 0.0286(10) 0.0274(10) 0.0019(8) 0.0086(8) 0.0033(8)
C4 0.0248(9) 0.0272(10) 0.0277(10) 0.0010(8) 0.0071(8) 0.0038(8)
C5 0.0298(10) 0.0334(11) 0.0309(11) -0.0040(9) 0.0059(8) 0.0015(9)
C6 0.0228(10) 0.0456(13) 0.0267(10) 0.0023(9) 0.0071(8) 0.0029(9)
C7 0.0266(10) 0.0387(12) 0.0299(10) 0.0110(9) 0.0064(8) 0.0021(9)
C8 0.0227(9) 0.0293(10) 0.0313(10) 0.0054(9) 0.0073(8) 0.0029(8)
C9 0.0370(11) 0.0268(11) 0.0342(11) -0.0006(9) 0.0026(9) -0.0012(9)
C10 0.0383(12) 0.0577(15) 0.0288(11) 0.0000(10) 0.0036(9) 0.0036(11)
C11 0.0385(12) 0.0301(11) 0.0414(12) 0.0095(10) 0.0043(10) -0.0015(9)
C12 0.0295(11) 0.0288(11) 0.0490(14) 0.0103(10) 0.0016(10) -0.0041(9)
C13 0.0225(9) 0.0193(9) 0.0382(11) 0.0030(8) 0.0093(8) 0.0014(7)
C14 0.0225(9) 0.0188(9) 0.0357(11) 0.0064(8) 0.0072(8) 0.0008(7)
C15 0.0242(10) 0.0234(10) 0.0393(11) 0.0028(9) 0.0107(8) 0.0028(8)
C16 0.0317(11) 0.0243(10) 0.0360(11) -0.0030(8) 0.0082(9) 0.0024(8)
C17 0.0247(10) 0.0255(10) 0.0389(11) -0.0001(9) 0.0051(8) -0.0028(8)
C18 0.0232(10) 0.0292(10) 0.0372(11) 0.0036(9) 0.0101(8) 0.0004(8)
C19 0.0256(10) 0.0220(10) 0.0333(10) 0.0018(8) 0.0079(8) -0.0005(8)
C20 0.0343(11) 0.0384(12) 0.0507(13) -0.0063(11) 0.0193(10) 0.0003(10)
C21 0.0313(11) 0.0376(12) 0.0528(14) -0.0091(10) 0.0092(10) -0.0088(9)
C22 0.0294(11) 0.0363(12) 0.0436(12) -0.0084(10) 0.0117(9) -0.0027(9)
C23 0.0239(10) 0.0293(11) 0.0323(11) 0.0035(9) 0.0070(8) 0.0023(9)
C24 0.0199(9) 0.0275(10) 0.0197(9) 0.0000(7) 0.0034(7) 0.0031(7)
C25 0.0176(9) 0.0254(10) 0.0284(10) 0.0009(8) 0.0067(7) 0.0033(7)
C26 0.0203(9) 0.0251(10) 0.0287(10) 0.0010(8) 0.0050(8) 0.0019(7)
C27 0.0209(9) 0.0227(10) 0.0353(11) -0.0029(8) 0.0049(8) 0.0004(7)
C28 0.0187(9) 0.0258(10) 0.0354(11) 0.0057(8) 0.0062(8) 0.0018(7)
C29 0.0230(9) 0.0314(11) 0.0282(10) 0.0040(8) 0.0043(8) 0.0029(8)
C30 0.0212(9) 0.0248(10) 0.0267(10) -0.0007(8) 0.0073(7) 0.0008(7)
C31 0.0414(12) 0.0294(11) 0.0296(11) -0.0011(9) 0.0012(9) 0.0015(9)
C32 0.0298(11) 0.0279(11) 0.0429(12) 0.0064(9) 0.0070(9) 0.0000(8)
C33 0.0334(11) 0.0297(11) 0.0275(11) -0.0026(9) 0.0015(9) 0.0010(9)
C34 0.0230(10) 0.0437(12) 0.0336(11) 0.0022(10) 0.0009(8) -0.0054(9)
C35 0.0285(11) 0.0458(13) 0.0372(12) -0.0114(10) 0.0032(9) -0.0015(10)
C36 0.0331(12) 0.0310(12) 0.0531(14) -0.0032(10) -0.0018(10) -0.0009(9)
C37 0.0300(11) 0.0430(13) 0.0383(12) 0.0060(10) 0.0027(9) -0.0053(10)
C38 0.0233(10) 0.0444(13) 0.0342(11) -0.0035(10) 0.0013(8) -0.0010(9)
C39 0.0217(9) 0.0319(11) 0.0407(12) 0.0029(9) -0.0004(8) -0.0010(8)
C40 0.0435(14) 0.077(2) 0.0519(15) 0.0180(14) 0.0141(12) 0.0035(13)

loop_
_atom_type_symbol
_atom_type_description
_atom_type_scat_dispersion_real
_atom_type_scat_dispersion_imag
_atom_type_scat_source
Zn Zn 0.2839 1.4301 'International Tables Vol C Tables 4.2.6.8 and 6.1.1.4'
K K 0.2009 0.2494 'International Tables Vol C Tables 4.2.6.8 and 6.1.1.4'
O O 0.0106 0.0060 'International Tables Vol C Tables 4.2.6.8 and 6.1.1.4'
C C 0.0033 0.0016 'International Tables Vol C Tables 4.2.6.8 and 6.1.1.4'
H H 0.0000 0.0000 'International Tables Vol C Tables 4.2.6.8 and 6.1.1.4'

loop_
_geom_angle_atom_site_label_1
_geom_angle_atom_site_label_2
_geom_angle_atom_site_label_3
_geom_angle
_geom_angle_site_symmetry_1
_geom_angle_site_symmetry_3
O2 Zn1 O1 139.27(5) . .
O2 Zn1 O3 115.24(5) . .
O1 Zn1 O3 96.23(5) . .
O2 Zn1 O3 99.48(5) . 3_557
O1 Zn1 O3 110.01(5) . 3_557
O3 Zn1 O3 82.80(5) . 3_557
O2 Zn1 Zn1 113.14(4) . 3_557
O1 Zn1 Zn1 107.54(4) . 3_557
O3 Zn1 Zn1 41.67(3) . 3_557
O3 Zn1 Zn1 41.13(3) 3_557 3_557
O2 Zn1 K1 47.88(4) . 3_557
O1 Zn1 K1 165.55(4) . 3_557
O3 Zn1 K1 87.77(4) . 3_557
O3 Zn1 K1 56.60(4) 3_557 3_557
Zn1 Zn1 K1 66.755(10) 3_557 3_557
O2 Zn1 K1 168.27(4) . .
O1 Zn1 K1 46.67(4) . .
O3 Zn1 K1 54.00(4) . .
O3 Zn1 K1 84.42(3) 3_557 .
Zn1 Zn1 K1 62.947(10) 3_557 .
K1 Zn1 K1 129.701(8) 3_557 .
O2 K1 O1 109.13(4) 3_557 .
O2 K1 O3 64.86(4) 3_557 .
O1 K1 O3 62.16(4) . .
O2 K1 C24 77.48(4) 3_557 .
O1 K1 C24 74.53(4) . .
O3 K1 C24 25.63(4) . .
O2 K1 C23 71.96(5) 3_557 .
O1 K1 C23 98.78(5) . .
O3 K1 C23 45.33(4) . .
C24 K1 C23 24.48(5) . .
O2 K1 C37 93.73(5) 3_557 .
O1 K1 C37 156.97(5) . .
O3 K1 C37 134.30(5) . .
C24 K1 C37 114.51(5) . .
C23 K1 C37 90.72(5) . .
O2 K1 C36 105.05(5) 3_557 .
O1 K1 C36 138.21(5) . .
O3 K1 C36 158.36(5) . .
C24 K1 C36 137.18(5) . .
C23 K1 C36 114.32(5) . .
C37 K1 C36 24.11(5) . .
O2 K1 C38 104.26(5) 3_557 .
O1 K1 C38 141.79(5) . .
O3 K1 C38 119.52(4) . .
C24 K1 C38 95.53(5) . .
C23 K1 C38 74.27(5) . .
C37 K1 C38 23.83(5) . .
C36 K1 C38 41.84(5) . .
O2 K1 C35 128.56(5) 3_557 .
O1 K1 C35 116.36(5) . .
O3 K1 C35 160.83(5) . .
C24 K1 C35 136.14(5) . .
C23 K1 C35 120.78(5) . .
C37 K1 C35 42.03(5) . .
C36 K1 C35 23.80(5) . .
C38 K1 C35 48.30(5) . .
O2 K1 C39 127.32(5) 3_557 .
O1 K1 C39 119.24(5) . .
O3 K1 C39 121.25(4) . .
C24 K1 C39 95.70(5) . .
C23 K1 C39 80.96(5) . .
C37 K1 C39 41.53(5) . .
C36 K1 C39 48.06(5) . .
C38 K1 C39 23.49(5) . .
C35 K1 C39 40.85(5) . .
O2 K1 C34 142.64(5) 3_557 .
O1 K1 C34 108.22(4) . .
O3 K1 C34 137.45(5) . .
C24 K1 C34 113.78(5) . .
C23 K1 C34 103.17(5) . .
C37 K1 C34 48.92(5) . .
C36 K1 C34 41.76(5) . .
C38 K1 C34 41.65(5) . .
C35 K1 C34 23.43(5) . .
C39 K1 C34 23.35(5) . .
O2 K1 C33 130.73(5) 3_557 .
O1 K1 C33 64.71(5) . .
O3 K1 C33 70.75(4) . .
C24 K1 C33 53.39(5) . .
C23 K1 C33 61.81(5) . .
C37 K1 C33 102.59(5) . .
C36 K1 C33 108.54(5) . .
C38 K1 C33 79.61(5) . .
C35 K1 C33 91.11(5) . .
C39 K1 C33 62.35(5) . .
C34 K1 C33 68.26(5) . .
O2 K1 H33C 137.1(4) 3_557 .
O1 K1 H33C 51.7(4) . .
O3 K1 H33C 72.7(4) . .
C24 K1 H33C 61.0(4) . .
C23 K1 H33C 74.2(4) . .
C37 K1 H33C 112.3(4) . .
C36 K1 H33C 112.5(4) . .
C38 K1 H33C 90.9(4) . .
C35 K1 H33C 91.5(4) . .
C39 K1 H33C 70.8(4) . .
C34 K1 H33C 70.8(4) . .
C33 K1 H33C 15.0(4) . .
O2 K1 H6V 57.1(4) 3_557 .
O1 K1 H6V 111.8(4) . .
O3 K1 H6V 51.7(4) . .
C24 K1 H6V 38.3(4) . .
C23 K1 H6V 17.7(4) . .
C37 K1 H6V 82.6(4) . .
C36 K1 H6V 106.6(4) . .
C38 K1 H6V 71.9(4) . .
C35 K1 H6V 120.2(4) . .
C39 K1 H6V 85.3(4) . .
C34 K1 H6V 108.6(4) . .
C33 K1 H6V 79.1(4) . .
H33C K1 H6V 91.8(6) . .
O2 K1 H33A 126.4(4) 3_557 .
O1 K1 H33A 80.3(4) . .
O3 K1 H33A 75.9(4) . .
C24 K1 H33A 53.7(4) . .
C23 K1 H33A 54.4(4) . .
C37 K1 H33A 88.4(4) . .
C36 K1 H33A 98.2(4) . .
C38 K1 H33A 64.9(4) . .
C35 K1 H33A 85.0(4) . .
C39 K1 H33A 50.3(4) . .
C34 K1 H33A 61.6(4) . .
C33 K1 H33A 15.7(4) . .
H33C K1 H33A 30.1(6) . .
H6V K1 H33A 70.1(6) . .
C2 O1 Zn1 119.80(11) . .
C2 O1 K1 127.79(11) . .
Zn1 O1 K1 102.50(5) . .
C13 O2 Zn1 118.27(11) . .
C13 O2 K1 140.85(11) . 3_557
Zn1 O2 K1 99.94(5) . 3_557
C24 O3 Zn1 130.46(11) . .
C24 O3 Zn1 132.04(11) . 3_557
Zn1 O3 Zn1 97.20(5) . 3_557
C24 O3 K1 85.34(9) . .
Zn1 O3 K1 92.31(4) . .
Zn1 O3 K1 88.05(4) 3_557 .
C2 C1 H1V 123.4(12) . .
C2 C1 H2V 120.3(14) . .
H1V C1 H2V 116.3(18) . .
C1 C2 O1 124.42(18) . .
C1 C2 C3 121.43(17) . .
O1 C2 C3 114.15(15) . .
C4 C3 C8 119.79(17) . .
C4 C3 C2 120.29(16) . .
C8 C3 C2 119.91(17) . .
C5 C4 C3 119.19(18) . .
C5 C4 C9 119.27(17) . .
C3 C4 C9 121.54(16) . .
C6 C5 C4 121.76(19) . .
C6 C5 H5 119.1 . .
C4 C5 H5 119.1 . .
C5 C6 C7 118.33(18) . .
C5 C6 C10 121.31(19) . .
C7 C6 C10 120.35(19) . .
C6 C7 C8 122.08(18) . .
C6 C7 H7 119.0 . .
C8 C7 H7 119.0 . .
C7 C8 C3 118.74(18) . .
C7 C8 C11 119.83(17) . .
C3 C8 C11 121.43(17) . .
C4 C9 H9A 109.5 . .
C4 C9 H9B 109.5 . .
H9A C9 H9B 109.5 . .
C4 C9 H9C 109.5 . .
H9A C9 H9C 109.5 . .
H9B C9 H9C 109.5 . .
C6 C10 H10A 109.5 . .
C6 C10 H10B 109.5 . .
H10A C10 H10B 109.5 . .
C6 C10 H10C 109.5 . .
H10A C10 H10C 109.5 . .
H10B C10 H10C 109.5 . .
C8 C11 H11A 109.5 . .
C8 C11 H11B 109.5 . .
H11A C11 H11B 109.5 . .
C8 C11 H11C 109.5 . .
H11A C11 H11C 109.5 . .
H11B C11 H11C 109.5 . .
C13 C12 H3V 123.8(13) . .
C13 C12 H4V 119.9(15) . .
H3V C12 H4V 116.3(19) . .
C12 C13 O2 124.56(18) . .
C12 C13 C14 121.56(18) . .
O2 C13 C14 113.87(15) . .
C15 C14 C19 119.67(17) . .
C15 C14 C13 120.14(16) . .
C19 C14 C13 120.18(17) . .
C16 C15 C14 119.20(17) . .
C16 C15 C20 119.79(18) . .
C14 C15 C20 121.01(17) . .
C17 C16 C15 121.87(18) . .
C17 C16 H16 119.1 . .
C15 C16 H16 119.1 . .
C16 C17 C18 118.33(17) . .
C16 C17 C21 120.56(18) . .
C18 C17 C21 121.11(18) . .
C17 C18 C19 121.57(18) . .
C17 C18 H18 119.2 . .
C19 C18 H18 119.2 . .
C18 C19 C14 119.33(18) . .
C18 C19 C22 119.55(17) . .
C14 C19 C22 121.12(17) . .
C15 C20 H20A 109.5 . .
C15 C20 H20B 109.5 . .
H20A C20 H20B 109.5 . .
C15 C20 H20C 109.5 . .
H20A C20 H20C 109.5 . .
H20B C20 H20C 109.5 . .
C17 C21 H21A 109.5 . .
C17 C21 H21B 109.5 . .
H21A C21 H21B 109.5 . .
C17 C21 H21C 109.5 . .
H21A C21 H21C 109.5 . .
H21B C21 H21C 109.5 . .
C19 C22 H22A 109.5 . .
C19 C22 H22B 109.5 . .
H22A C22 H22B 109.5 . .
C19 C22 H22C 109.5 . .
H22A C22 H22C 109.5 . .
H22B C22 H22C 109.5 . .
C24 C23 K1 76.69(12) . .
C24 C23 H5V 120.5(12) . .
K1 C23 H5V 126.3(12) . .
C24 C23 H6V 122.1(12) . .
K1 C23 H6V 71.8(12) . .
H5V C23 H6V 117.3(17) . .
C23 C24 O3 122.12(17) . .
C23 C24 C25 122.35(17) . .
O3 C24 C25 115.53(15) . .
C23 C24 K1 78.83(12) . .
O3 C24 K1 69.04(9) . .
C25 C24 K1 124.55(11) . .
C30 C25 C26 119.66(17) . .
C30 C25 C24 121.97(16) . .
C26 C25 C24 118.36(16) . .
C27 C26 C25 119.09(17) . .
C27 C26 C31 120.35(17) . .
C25 C26 C31 120.54(17) . .
C28 C27 C26 122.28(17) . .
C28 C27 H27 118.9 . .
C26 C27 H27 118.9 . .
C29 C28 C27 117.66(17) . .
C29 C28 C32 121.10(17) . .
C27 C28 C32 121.17(18) . .
C28 C29 C30 121.79(17) . .
C28 C29 H29 119.1 . .
C30 C29 H29 119.1 . .
C29 C30 C25 119.47(17) . .
C29 C30 C33 118.44(17) . .
C25 C30 C33 122.08(17) . .
C26 C31 H31A 109.5 . .
C26 C31 H31B 109.5 . .
H31A C31 H31B 109.5 . .
C26 C31 H31C 109.5 . .
H31A C31 H31C 109.5 . .
H31B C31 H31C 109.5 . .
C28 C32 H32A 109.5 . .
C28 C32 H32B 109.5 . .
H32A C32 H32B 109.5 . .
C28 C32 H32C 109.5 . .
H32A C32 H32C 109.5 . .
H32B C32 H32C 109.5 . .
C30 C33 K1 112.83(12) . .
C30 C33 H33C 111.2(12) . .
K1 C33 H33C 53.9(12) . .
C30 C33 H33B 112.2(13) . .
K1 C33 H33B 135.0(13) . .
H33C C33 H33B 106.8(18) . .
C30 C33 H33A 111.2(12) . .
K1 C33 H33A 57.0(12) . .
H33C C33 H33A 108.1(18) . .
H33B C33 H33A 107.2(18) . .
C35 C34 C39 117.68(19) . .
C35 C34 C40 121.0(2) . .
C39 C34 C40 121.3(2) . .
C35 C34 K1 75.78(11) . .
C39 C34 K1 77.72(11) . .
C40 C34 K1 116.46(14) . .
C36 C35 C34 121.1(2) . .
C36 C35 K1 75.39(12) . .
C34 C35 K1 80.78(12) . .
C36 C35 H35 119.5 . .
C34 C35 H35 119.5 . .
K1 C35 H35 114.8 . .
C37 C36 C35 120.3(2) . .
C37 C36 K1 77.40(12) . .
C35 C36 K1 80.81(12) . .
C37 C36 H36 119.9 . .
C35 C36 H36 119.9 . .
K1 C36 H36 112.3 . .
C38 C37 C36 119.6(2) . .
C38 C37 K1 80.57(12) . .
C36 C37 K1 78.48(12) . .
C38 C37 H37 120.2 . .
C36 C37 H37 120.2 . .
K1 C37 H37 111.2 . .
C37 C38 C39 119.8(2) . .
C37 C38 K1 75.60(12) . .
C39 C38 K1 80.93(11) . .
C37 C38 H38 120.1 . .
C39 C38 H38 120.1 . .
K1 C38 H38 113.9 . .
C38 C39 C34 121.5(2) . .
C38 C39 K1 75.58(11) . .
C34 C39 K1 78.93(11) . .
C38 C39 H39 119.2 . .
C34 C39 H39 119.2 . .
K1 C39 H39 116.8 . .
C34 C40 H40A 109.5 . .
C34 C40 H40B 109.5 . .
H40A C40 H40B 109.5 . .
C34 C40 H40C 109.5 . .
H40A C40 H40C 109.5 . .
H40B C40 H40C 109.5 . .

loop_
_geom_bond_atom_site_label_1
_geom_bond_atom_site_label_2
_geom_bond_distance
_geom_bond_site_symmetry_2
Zn1 O2 1.9049(12) .
Zn1 O1 1.9085(12) .
Zn1 O3 2.0179(12) .
Zn1 O3 2.0398(12) 3_557
Zn1 Zn1 3.0439(4) 3_557
Zn1 K1 3.5234(5) 3_557
Zn1 K1 3.6351(5) .
K1 O2 2.6534(13) 3_557
K1 O1 2.7082(13) .
K1 O3 2.9431(13) .
K1 C24 3.1414(19) .
K1 C23 3.167(2) .
K1 C37 3.307(2) .
K1 C36 3.320(2) .
K1 C38 3.368(2) .
K1 C35 3.387(2) .
K1 C39 3.4344(19) .
K1 C34 3.449(2) .
K1 C33 3.490(2) .
K1 H33C 3.02(2) .
K1 H6V 3.009(19) .
K1 H33A 3.07(2) .
O1 C2 1.347(2) .
O2 C13 1.354(2) .
O2 K1 2.6534(13) 3_557
O3 C24 1.363(2) .
O3 Zn1 2.0398(12) 3_557
C1 C2 1.330(3) .
C1 H1V 0.96(2) .
C1 H2V 0.92(2) .
C2 C3 1.499(3) .
C3 C4 1.404(3) .
C3 C8 1.408(3) .
C4 C5 1.398(3) .
C4 C9 1.510(3) .
C5 C6 1.384(3) .
C5 H5 0.9500 .
C6 C7 1.386(3) .
C6 C10 1.514(3) .
C7 C8 1.397(3) .
C7 H7 0.9500 .
C8 C11 1.502(3) .
C9 H9A 0.9800 .
C9 H9B 0.9800 .
C9 H9C 0.9800 .
C10 H10A 0.9800 .
C10 H10B 0.9800 .
C10 H10C 0.9800 .
C11 H11A 0.9800 .
C11 H11B 0.9800 .
C11 H11C 0.9800 .
C12 C13 1.324(3) .
C12 H3V 0.96(2) .
C12 H4V 0.95(2) .
C13 C14 1.502(3) .
C14 C15 1.401(3) .
C14 C19 1.405(3) .
C15 C16 1.395(3) .
C15 C20 1.514(3) .
C16 C17 1.386(3) .
C16 H16 0.9500 .
C17 C18 1.388(3) .
C17 C21 1.517(3) .
C18 C19 1.396(3) .
C18 H18 0.9500 .
C19 C22 1.515(3) .
C20 H20A 0.9800 .
C20 H20B 0.9800 .
C20 H20C 0.9800 .
C21 H21A 0.9800 .
C21 H21B 0.9800 .
C21 H21C 0.9800 .
C22 H22A 0.9800 .
C22 H22B 0.9800 .
C22 H22C 0.9800 .
C23 C24 1.338(3) .
C23 H5V 0.94(2) .
C23 H6V 0.97(2) .
C24 C25 1.494(3) .
C25 C30 1.399(2) .
C25 C26 1.404(3) .
C26 C27 1.394(3) .
C26 C31 1.507(3) .
C27 C28 1.392(3) .
C27 H27 0.9500 .
C28 C29 1.391(3) .
C28 C32 1.506(3) .
C29 C30 1.399(3) .
C29 H29 0.9500 .
C30 C33 1.515(3) .
C31 H31A 0.9800 .
C31 H31B 0.9800 .
C31 H31C 0.9800 .
C32 H32A 0.9800 .
C32 H32B 0.9800 .
C32 H32C 0.9800 .
C33 H33C 0.97(2) .
C33 H33B 0.98(2) .
C33 H33A 0.99(2) .
C34 C35 1.390(3) .
C34 C39 1.393(3) .
C34 C40 1.507(3) .
C35 C36 1.385(3) .
C35 H35 0.9500 .
C36 C37 1.384(3) .
C36 H36 0.9500 .
C37 C38 1.380(3) .
C37 H37 0.9500 .
C38 C39 1.386(3) .
C38 H38 0.9500 .
C39 H39 0.9500 .
C40 H40A 0.9800 .
C40 H40B 0.9800 .
C40 H40C 0.9800 .

loop_
_geom_torsion_atom_site_label_1
_geom_torsion_atom_site_label_2
_geom_torsion_atom_site_label_3
_geom_torsion_atom_site_label_4
_geom_torsion
_geom_torsion_site_symmetry_1
_geom_torsion_site_symmetry_4
O2 Zn1 O1 C2 46.44(16) . .
O3 Zn1 O1 C2 -171.89(12) . .
O3 Zn1 O1 C2 -87.31(13) 3_557 .
Zn1 Zn1 O1 C2 -130.79(12) 3_557 .
K1 Zn1 O1 C2 -66.4(2) 3_557 .
K1 Zn1 O1 C2 -148.25(15) . .
O2 Zn1 O1 K1 -165.31(6) . .
O3 Zn1 O1 K1 -23.65(5) . .
O3 Zn1 O1 K1 60.93(6) 3_557 .
Zn1 Zn1 O1 K1 17.46(5) 3_557 .
K1 Zn1 O1 K1 81.85(16) 3_557 .
O2 K1 O1 C2 116.47(13) 3_557 .
O3 K1 O1 C2 162.71(14) . .
C24 K1 O1 C2 -173.05(14) . .
C23 K1 O1 C2 -169.67(13) . .
C37 K1 O1 C2 -56.4(2) . .
C36 K1 O1 C2 -26.71(16) . .
C38 K1 O1 C2 -93.99(15) . .
C35 K1 O1 C2 -38.79(15) . .
C39 K1 O1 C2 -85.16(14) . .
C34 K1 O1 C2 -62.60(14) . .
C33 K1 O1 C2 -116.66(14) . .
O2 K1 O1 Zn1 -28.23(6) 3_557 .
O3 K1 O1 Zn1 18.01(4) . .
C24 K1 O1 Zn1 42.25(5) . .
C23 K1 O1 Zn1 45.63(6) . .
C37 K1 O1 Zn1 158.94(11) . .
C36 K1 O1 Zn1 -171.41(6) . .
C38 K1 O1 Zn1 121.31(7) . .
C35 K1 O1 Zn1 176.51(5) . .
C39 K1 O1 Zn1 130.14(6) . .
C34 K1 O1 Zn1 152.70(5) . .
C33 K1 O1 Zn1 98.64(6) . .
O1 Zn1 O2 C13 26.87(16) . .
O3 Zn1 O2 C13 -110.15(12) . .
O3 Zn1 O2 C13 163.40(12) 3_557 .
Zn1 Zn1 O2 C13 -155.99(11) 3_557 .
K1 Zn1 O2 C13 -171.19(15) 3_557 .
K1 Zn1 O2 C13 -88.0(2) . .
O1 Zn1 O2 K1 -161.93(6) . 3_557
O3 Zn1 O2 K1 61.04(6) . 3_557
O3 Zn1 O2 K1 -25.41(5) 3_557 3_557
Zn1 Zn1 O2 K1 15.20(5) 3_557 3_557
K1 Zn1 O2 K1 83.2(2) . 3_557
O2 Zn1 O3 C24 88.71(15) . .
O1 Zn1 O3 C24 -64.71(15) . .
O3 Zn1 O3 C24 -174.17(17) 3_557 .
Zn1 Zn1 O3 C24 -174.17(17) 3_557 .
K1 Zn1 O3 C24 129.22(14) 3_557 .
K1 Zn1 O3 C24 -85.85(14) . .
O2 Zn1 O3 Zn1 -97.12(6) . 3_557
O1 Zn1 O3 Zn1 109.46(5) . 3_557
O3 Zn1 O3 Zn1 0.0 3_557 3_557
K1 Zn1 O3 Zn1 -56.61(4) 3_557 3_557
K1 Zn1 O3 Zn1 88.33(5) . 3_557
O2 Zn1 O3 K1 174.56(4) . .
O1 Zn1 O3 K1 21.14(5) . .
O3 Zn1 O3 K1 -88.33(5) 3_557 .
Zn1 Zn1 O3 K1 -88.33(5) 3_557 .
K1 Zn1 O3 K1 -144.93(3) 3_557 .
O2 K1 O3 C24 -115.11(10) 3_557 .
O1 K1 O3 C24 113.81(10) . .
C23 K1 O3 C24 -26.09(10) . .
C37 K1 O3 C24 -46.05(11) . .
C36 K1 O3 C24 -48.99(16) . .
C38 K1 O3 C24 -22.42(11) . .
C35 K1 O3 C24 23.24(18) . .
C39 K1 O3 C24 4.80(11) . .
C34 K1 O3 C24 26.82(12) . .
C33 K1 O3 C24 42.91(9) . .
O2 K1 O3 Zn1 114.48(5) 3_557 .
O1 K1 O3 Zn1 -16.60(4) . .
C24 K1 O3 Zn1 -130.41(11) . .
C23 K1 O3 Zn1 -156.50(8) . .
C37 K1 O3 Zn1 -176.46(6) . .
C36 K1 O3 Zn1 -179.40(11) . .
C38 K1 O3 Zn1 -152.83(5) . .
C35 K1 O3 Zn1 -107.17(14) . .
C39 K1 O3 Zn1 -125.61(5) . .
C34 K1 O3 Zn1 -103.59(6) . .
C33 K1 O3 Zn1 -87.50(5) . .
O2 K1 O3 Zn1 17.35(4) 3_557 3_557
O1 K1 O3 Zn1 -113.74(5) . 3_557
C24 K1 O3 Zn1 132.46(10) . 3_557
C23 K1 O3 Zn1 106.37(7) . 3_557
C37 K1 O3 Zn1 86.41(7) . 3_557
C36 K1 O3 Zn1 83.46(13) . 3_557
C38 K1 O3 Zn1 110.04(5) . 3_557
C35 K1 O3 Zn1 155.69(13) . 3_557
C39 K1 O3 Zn1 137.26(5) . 3_557
C34 K1 O3 Zn1 159.28(6) . 3_557
C33 K1 O3 Zn1 175.37(6) . 3_557
Zn1 O1 C2 C1 15.8(2) . .
K1 O1 C2 C1 -123.61(18) . .
Zn1 O1 C2 C3 -164.51(12) . .
K1 O1 C2 C3 56.04(19) . .
C1 C2 C3 C4 88.5(2) . .
O1 C2 C3 C4 -91.1(2) . .
C1 C2 C3 C8 -90.7(2) . .
O1 C2 C3 C8 89.6(2) . .
C8 C3 C4 C5 3.3(3) . .
C2 C3 C4 C5 -175.89(17) . .
C8 C3 C4 C9 -175.55(17) . .
C2 C3 C4 C9 5.2(3) . .
C3 C4 C5 C6 -0.9(3) . .
C9 C4 C5 C6 178.01(18) . .
C4 C5 C6 C7 -1.6(3) . .
C4 C5 C6 C10 178.33(18) . .
C5 C6 C7 C8 1.7(3) . .
C10 C6 C7 C8 -178.21(18) . .
C6 C7 C8 C3 0.7(3) . .
C6 C7 C8 C11 -179.13(18) . .
C4 C3 C8 C7 -3.2(3) . .
C2 C3 C8 C7 176.01(16) . .
C4 C3 C8 C11 176.59(17) . .
C2 C3 C8 C11 -4.2(3) . .
Zn1 O2 C13 C12 15.1(3) . .
K1 O2 C13 C12 -151.04(17) 3_557 .
Zn1 O2 C13 C14 -165.77(12) . .
K1 O2 C13 C14 28.0(3) 3_557 .
C12 C13 C14 C15 98.0(2) . .
O2 C13 C14 C15 -81.1(2) . .
C12 C13 C14 C19 -80.4(2) . .
O2 C13 C14 C19 100.5(2) . .
C19 C14 C15 C16 1.3(3) . .
C13 C14 C15 C16 -177.11(17) . .
C19 C14 C15 C20 -179.38(18) . .
C13 C14 C15 C20 2.2(3) . .
C14 C15 C16 C17 -0.4(3) . .
C20 C15 C16 C17 -179.77(19) . .
C15 C16 C17 C18 -1.0(3) . .
C15 C16 C17 C21 179.24(19) . .
C16 C17 C18 C19 1.6(3) . .
C21 C17 C18 C19 -178.64(18) . .
C17 C18 C19 C14 -0.8(3) . .
C17 C18 C19 C22 178.55(18) . .
C15 C14 C19 C18 -0.7(3) . .
C13 C14 C19 C18 177.69(17) . .
C15 C14 C19 C22 179.99(18) . .
C13 C14 C19 C22 -1.6(3) . .
O2 K1 C23 C24 99.49(12) 3_557 .
O1 K1 C23 C24 -7.88(12) . .
O3 K1 C23 C24 27.32(10) . .
C37 K1 C23 C24 -166.82(12) . .
C36 K1 C23 C24 -161.74(11) . .
C38 K1 C23 C24 -149.37(13) . .
C35 K1 C23 C24 -135.83(11) . .
C39 K1 C23 C24 -126.30(12) . .
C34 K1 C23 C24 -119.04(11) . .
C33 K1 C23 C24 -62.90(11) . .
K1 C23 C24 O3 -56.31(15) . .
K1 C23 C24 C25 124.00(17) . .
Zn1 O3 C24 C23 150.02(15) . .
Zn1 O3 C24 C23 -22.2(3) 3_557 .
K1 O3 C24 C23 60.95(17) . .
Zn1 O3 C24 C25 -30.3(2) . .
Zn1 O3 C24 C25 157.52(12) 3_557 .
K1 O3 C24 C25 -119.34(14) . .
Zn1 O3 C24 K1 89.07(11) . .
Zn1 O3 C24 K1 -83.14(12) 3_557 .
O2 K1 C24 C23 -73.89(12) 3_557 .
O1 K1 C24 C23 171.92(12) . .
O3 K1 C24 C23 -131.00(16) . .
C37 K1 C24 C23 14.51(13) . .
C36 K1 C24 C23 24.83(15) . .
C38 K1 C24 C23 29.52(12) . .
C35 K1 C24 C23 59.78(14) . .
C39 K1 C24 C23 53.12(12) . .
C34 K1 C24 C23 68.48(12) . .
C33 K1 C24 C23 102.20(13) . .
O2 K1 C24 O3 57.11(9) 3_557 .
O1 K1 C24 O3 -57.08(9) . .
C23 K1 C24 O3 131.00(16) . .
C37 K1 C24 O3 145.51(9) . .
C36 K1 C24 O3 155.83(9) . .
C38 K1 C24 O3 160.53(9) . .
C35 K1 C24 O3 -169.22(9) . .
C39 K1 C24 O3 -175.87(9) . .
C34 K1 C24 O3 -160.52(8) . .
C33 K1 C24 O3 -126.80(11) . .
O2 K1 C24 C25 164.37(14) 3_557 .
O1 K1 C24 C25 50.18(13) . .
O3 K1 C24 C25 107.25(17) . .
C23 K1 C24 C25 -121.74(19) . .
C37 K1 C24 C25 -107.24(13) . .
C36 K1 C24 C25 -96.91(15) . .
C38 K1 C24 C25 -92.22(13) . .
C35 K1 C24 C25 -61.97(16) . .
C39 K1 C24 C25 -68.62(13) . .
C34 K1 C24 C25 -53.27(14) . .
C33 K1 C24 C25 -19.54(12) . .
C23 C24 C25 C30 -76.1(2) . .
O3 C24 C25 C30 104.18(19) . .
K1 C24 C25 C30 23.0(2) . .
C23 C24 C25 C26 102.7(2) . .
O3 C24 C25 C26 -77.0(2) . .
K1 C24 C25 C26 -158.24(12) . .
C30 C25 C26 C27 0.6(3) . .
C24 C25 C26 C27 -178.28(16) . .
C30 C25 C26 C31 178.83(17) . .
C24 C25 C26 C31 0.0(3) . .
C25 C26 C27 C28 1.5(3) . .
C31 C26 C27 C28 -176.75(17) . .
C26 C27 C28 C29 -2.2(3) . .
C26 C27 C28 C32 175.04(17) . .
C27 C28 C29 C30 0.8(3) . .
C32 C28 C29 C30 -176.45(17) . .
C28 C29 C30 C25 1.2(3) . .
C28 C29 C30 C33 -179.10(18) . .
C26 C25 C30 C29 -1.9(3) . .
C24 C25 C30 C29 176.90(16) . .
C26 C25 C30 C33 178.46(17) . .
C24 C25 C30 C33 -2.7(3) . .
C29 C30 C33 K1 165.69(13) . .
C25 C30 C33 K1 -14.7(2) . .
O2 K1 C33 C30 21.13(17) 3_557 .
O1 K1 C33 C30 -72.97(13) . .
O3 K1 C33 C30 -5.43(12) . .
C24 K1 C33 C30 16.09(12) . .
C23 K1 C33 C30 43.45(13) . .
C37 K1 C33 C30 127.41(13) . .
C36 K1 C33 C30 151.69(13) . .
C38 K1 C33 C30 121.06(14) . .
C35 K1 C33 C30 168.22(14) . .
C39 K1 C33 C30 138.01(15) . .
C34 K1 C33 C30 162.93(15) . .
O2 K1 C34 C35 -63.96(15) 3_557 .
O1 K1 C34 C35 114.59(12) . .
O3 K1 C34 C35 -177.04(11) . .
C24 K1 C34 C35 -164.72(12) . .
C23 K1 C34 C35 -141.40(12) . .
C37 K1 C34 C35 -62.18(13) . .
C36 K1 C34 C35 -29.50(12) . .
C38 K1 C34 C35 -94.41(14) . .
C39 K1 C34 C35 -123.06(19) . .
C33 K1 C34 C35 166.60(14) . .
O2 K1 C34 C39 59.11(15) 3_557 .
O1 K1 C34 C39 -122.35(12) . .
O3 K1 C34 C39 -53.97(14) . .
C24 K1 C34 C39 -41.66(13) . .
C23 K1 C34 C39 -18.34(13) . .
C37 K1 C34 C39 60.89(12) . .
C36 K1 C34 C39 93.56(14) . .
C38 K1 C34 C39 28.65(11) . .
C35 K1 C34 C39 123.06(19) . .
C33 K1 C34 C39 -70.33(13) . .
O2 K1 C34 C40 178.16(15) 3_557 .
O1 K1 C34 C40 -3.29(18) . .
O3 K1 C34 C40 65.08(18) . .
C24 K1 C34 C40 77.40(17) . .
C23 K1 C34 C40 100.72(17) . .
C37 K1 C34 C40 179.9(2) . .
C36 K1 C34 C40 -147.4(2) . .
C38 K1 C34 C40 147.7(2) . .
C35 K1 C34 C40 -117.9(2) . .
C39 K1 C34 C40 119.1(2) . .
C33 K1 C34 C40 48.72(16) . .
C39 C34 C35 C36 -1.0(3) . .
C40 C34 C35 C36 179.2(2) . .
K1 C34 C35 C36 66.66(18) . .
C39 C34 C35 K1 -67.62(16) . .
C40 C34 C35 K1 112.58(19) . .
O2 K1 C35 C36 10.15(15) 3_557 .
O1 K1 C35 C36 159.78(12) . .
O3 K1 C35 C36 -119.54(16) . .
C24 K1 C35 C36 -105.28(14) . .
C23 K1 C35 C36 -80.65(14) . .
C37 K1 C35 C36 -30.38(12) . .
C38 K1 C35 C36 -63.09(13) . .
C39 K1 C35 C36 -95.13(15) . .
C34 K1 C35 C36 -125.6(2) . .
C33 K1 C35 C36 -138.08(13) . .
O2 K1 C35 C34 135.80(12) 3_557 .
O1 K1 C35 C34 -74.57(13) . .
O3 K1 C35 C34 6.1(2) . .
C24 K1 C35 C34 20.36(16) . .
C23 K1 C35 C34 44.99(14) . .
C37 K1 C35 C34 95.27(14) . .
C36 K1 C35 C34 125.6(2) . .
C38 K1 C35 C34 62.56(12) . .
C39 K1 C35 C34 30.52(11) . .
C33 K1 C35 C34 -12.43(13) . .
C34 C35 C36 C37 0.0(3) . .
K1 C35 C36 C37 69.49(18) . .
C34 C35 C36 K1 -69.49(18) . .
O2 K1 C36 C37 64.17(13) 3_557 .
O1 K1 C36 C37 -151.73(12) . .
O3 K1 C36 C37 5.2(2) . .
C24 K1 C36 C37 -23.53(17) . .
C23 K1 C36 C37 -12.52(15) . .
C38 K1 C36 C37 -30.54(12) . .
C35 K1 C36 C37 -124.0(2) . .
C39 K1 C36 C37 -62.88(13) . .
C34 K1 C36 C37 -95.01(15) . .
C33 K1 C36 C37 -79.24(14) . .
O2 K1 C36 C35 -171.80(12) 3_557 .
O1 K1 C36 C35 -27.70(16) . .
O3 K1 C36 C35 129.20(14) . .
C24 K1 C36 C35 100.51(14) . .
C23 K1 C36 C35 111.52(13) . .
C37 K1 C36 C35 124.0(2) . .
C38 K1 C36 C35 93.50(14) . .
C39 K1 C36 C35 61.16(13) . .
C34 K1 C36 C35 29.03(12) . .
C33 K1 C36 C35 44.80(14) . .
C35 C36 C37 C38 0.7(3) . .
K1 C36 C37 C38 72.06(18) . .
C35 C36 C37 K1 -71.33(18) . .
O2 K1 C37 C38 117.59(13) 3_557 .
O1 K1 C37 C38 -69.20(19) . .
O3 K1 C37 C38 59.67(15) . .
C24 K1 C37 C38 39.66(14) . .
C23 K1 C37 C38 45.62(13) . .
C36 K1 C37 C38 -123.0(2) . .
C35 K1 C37 C38 -93.02(14) . .
C39 K1 C37 C38 -29.84(12) . .
C34 K1 C37 C38 -61.33(13) . .
C33 K1 C37 C38 -15.61(14) . .
O2 K1 C37 C36 -119.42(13) 3_557 .
O1 K1 C37 C36 53.8(2) . .
O3 K1 C37 C36 -177.34(11) . .
C24 K1 C37 C36 162.65(12) . .
C23 K1 C37 C36 168.61(13) . .
C38 K1 C37 C36 123.0(2) . .
C35 K1 C37 C36 29.97(12) . .
C39 K1 C37 C36 93.15(15) . .
C34 K1 C37 C36 61.66(13) . .
C33 K1 C37 C36 107.38(13) . .
C36 C37 C38 C39 -0.5(3) . .
K1 C37 C38 C39 70.44(17) . .
C36 C37 C38 K1 -70.91(18) . .
O2 K1 C38 C37 -65.86(13) 3_557 .
O1 K1 C38 C37 143.76(12) . .
O3 K1 C38 C37 -134.77(12) . .
C24 K1 C38 C37 -144.31(13) . .
C23 K1 C38 C37 -132.06(14) . .
C36 K1 C38 C37 30.91(12) . .
C35 K1 C38 C37 63.56(13) . .
C39 K1 C38 C37 124.1(2) . .
C34 K1 C38 C37 95.64(15) . .
C33 K1 C38 C37 164.51(14) . .
O2 K1 C38 C39 170.02(12) 3_557 .
O1 K1 C38 C39 19.64(16) . .
O3 K1 C38 C39 101.11(13) . .
C24 K1 C38 C39 91.57(13) . .
C23 K1 C38 C39 103.82(13) . .
C37 K1 C38 C39 -124.1(2) . .
C36 K1 C38 C39 -93.21(14) . .
C35 K1 C38 C39 -60.56(13) . .
C34 K1 C38 C39 -28.48(12) . .
C33 K1 C38 C39 40.39(13) . .
C37 C38 C39 C34 -0.5(3) . .
K1 C38 C39 C34 67.02(17) . .
C37 C38 C39 K1 -67.56(17) . .
C35 C34 C39 C38 1.2(3) . .
C40 C34 C39 C38 -178.97(19) . .
K1 C34 C39 C38 -65.31(17) . .
C35 C34 C39 K1 66.54(16) . .
C40 C34 C39 K1 -113.66(19) . .
O2 K1 C39 C38 -12.19(15) 3_557 .
O1 K1 C39 C38 -166.21(12) . .
O3 K1 C39 C38 -92.86(13) . .
C24 K1 C39 C38 -90.77(13) . .
C23 K1 C39 C38 -71.16(13) . .
C37 K1 C39 C38 30.30(12) . .
C36 K1 C39 C38 63.56(13) . .
C35 K1 C39 C38 96.28(14) . .
C34 K1 C39 C38 126.91(19) . .
C33 K1 C39 C38 -133.98(14) . .
O2 K1 C39 C34 -139.10(12) 3_557 .
O1 K1 C39 C34 66.88(13) . .
O3 K1 C39 C34 140.23(12) . .
C24 K1 C39 C34 142.32(12) . .
C23 K1 C39 C34 161.93(13) . .
C37 K1 C39 C34 -96.61(14) . .
C36 K1 C39 C34 -63.35(13) . .
C38 K1 C39 C34 -126.91(19) . .
C35 K1 C39 C34 -30.63(12) . .
C33 K1 C39 C34 99.11(13) . .
